data_2240881
loop_
_publ_author_name
'Raja, Rajamani'
'Kandhasamy, Subramani'
'Perumal, Paramasivam T.'
'SubbiahPandi, A.'

_publ_section_title
;
 Crystal structure of
 4-(6-chloro-4-oxo-4<i>H</i>-chromen-3-yl)-2-methylamino-3-nitro-4<i>H</i>,5<i>H</i>-pyrano[3,2-<i>c</i>]chromen-5-one
 chloroform monosolvate
;
_journal_coeditor_code SU5158
_journal_issue 7
_journal_name_full 'Acta Crystallographica Section E'
_journal_page_first o512
_journal_page_last o513
_journal_paper_doi 10.1107/S2056989015011810
_journal_volume 71
_journal_year 2015
_chemical_formula_iupac 'C22 H13 Cl N2 O7, C H Cl3'
_chemical_formula_moiety 'C22 H13 Cl N2 O7, C H Cl3'
_chemical_formula_sum 'C23 H14 Cl4 N2 O7'
_chemical_formula_weight 572.16
_chemical_name_systematic
'4-(6-Chloro-4-oxo-4<i>H</i>-chromen-3-yl)-2-methylamino-3-nitro-4<i>H</i>,5<i>H</i>-pyrano[3,2-<i>c</i>]chromen-5-one chloroform monosolvate'
_space_group_IT_number 2
_symmetry_cell_setting triclinic
_symmetry_space_group_name_Hall '-P 1'
_symmetry_space_group_name_H-M 'P -1'
_atom_sites_solution_hydrogens geom
_atom_sites_solution_primary direct
_atom_sites_solution_secondary difmap
_audit_creation_method SHELXL-97
_cell_angle_alpha 86.4550(10)
_cell_angle_beta 88.2510(10)
_cell_angle_gamma 69.8410(10)
_cell_formula_units_Z 2
_cell_length_a 8.3716(2)
_cell_length_b 11.6435(3)
_cell_length_c 13.1018(4)
_cell_measurement_reflns_used 3451
_cell_measurement_temperature 293(2)
_cell_measurement_theta_max 25.00
_cell_measurement_theta_min 1.56
_cell_volume 1196.51(6)
_computing_cell_refinement
;
<i>SAINT</i> (Bruker, 2008)
;
_computing_data_collection
;
<i>APEX2</i> (Bruker, 2008)
;
_computing_data_reduction
;
<i>SAINT</i> (Bruker, 2008)
;
_computing_molecular_graphics
;
<i>PLATON</i> (Spek, 2009)
;
_computing_publication_material
;
<i>SHELXL-97</i> (Sheldrick, 2008) and <i>PLATON</i> (Spek,
2009)
;
_computing_structure_refinement
;
SHELXL-97 (Sheldrick, 2008)
;
_computing_structure_solution
;
SHELXS-97 (Sheldrick, 2008)
;
_diffrn_ambient_temperature 293(2)
_diffrn_measured_fraction_theta_full 1.000
_diffrn_measured_fraction_theta_max 1.000
_diffrn_measurement_device_type 'Bruker SMART APEXII CCD'
_diffrn_measurement_method '\w and \f scans'
_diffrn_radiation_monochromator graphite
_diffrn_radiation_source 'fine-focus sealed tube'
_diffrn_radiation_type MoK\a
_diffrn_radiation_wavelength 0.71073
_diffrn_reflns_av_R_equivalents 0.0190
_diffrn_reflns_av_sigmaI/netI 0.0183
_diffrn_reflns_limit_h_max 9
_diffrn_reflns_limit_h_min -9
_diffrn_reflns_limit_k_max 13
_diffrn_reflns_limit_k_min -13
_diffrn_reflns_limit_l_max 15
_diffrn_reflns_limit_l_min -15
_diffrn_reflns_number 15560
_diffrn_reflns_theta_full 25.00
_diffrn_reflns_theta_max 25.00
_diffrn_reflns_theta_min 1.56
_exptl_absorpt_coefficient_mu 0.544
_exptl_absorpt_correction_T_max 0.897
_exptl_absorpt_correction_T_min 0.878
_exptl_absorpt_correction_type multi-scan
_exptl_absorpt_process_details
;
(<i>SADABS</i>; Bruker, 2008)
;
_exptl_crystal_colour colourless
_exptl_crystal_density_diffrn 1.588
_exptl_crystal_density_method 'not measured'
_exptl_crystal_description block
_exptl_crystal_F_000 580
_exptl_crystal_size_max 0.25
_exptl_crystal_size_mid 0.20
_exptl_crystal_size_min 0.20
_refine_diff_density_max 0.727
_refine_diff_density_min -0.886
_refine_ls_extinction_method none
_refine_ls_goodness_of_fit_ref 1.033
_refine_ls_hydrogen_treatment constr
_refine_ls_matrix_type full
_refine_ls_number_parameters 325
_refine_ls_number_reflns 4208
_refine_ls_number_restraints 0
_refine_ls_restrained_S_all 1.033
_refine_ls_R_factor_all 0.0661
_refine_ls_R_factor_gt 0.0545
_refine_ls_shift/su_max 0.000
_refine_ls_shift/su_mean 0.000
_refine_ls_structure_factor_coef Fsqd
_refine_ls_weighting_details 'calc w=1/[\s^2^(Fo^2^)+(0.0685P)^2^+1.4008P] where P=(Fo^2^+2Fc^2^)/3'
_refine_ls_weighting_scheme calc
_refine_ls_wR_factor_gt 0.1429
_refine_ls_wR_factor_ref 0.1541
_reflns_number_gt 3451
_reflns_number_total 4208
_reflns_threshold_expression I>2sigma(I)
_cod_data_source_file su5158sup1.cif
_cod_data_source_block I
_cod_database_code 2240881

loop_
_symmetry_equiv_pos_as_xyz
'x, y, z'
'-x, -y, -z'

loop_
_atom_site_type_symbol
_atom_site_label
_atom_site_fract_x
_atom_site_fract_y
_atom_site_fract_z
_atom_site_U_iso_or_equiv
_atom_site_adp_type
_atom_site_calc_flag
_atom_site_refinement_flags
_atom_site_occupancy
_atom_site_symmetry_multiplicity
C C1 -0.5208(4) 0.5466(3) 0.1998(2) 0.0413(7) Uani d . 1 1
C C2 -0.4799(4) 0.6959(3) 0.0737(2) 0.0431(7) Uani d . 1 1
C C3 -0.5346(5) 0.8171(3) 0.0384(3) 0.0557(8) Uani d . 1 1
H H3 -0.6217 0.8758 0.0718 0.067 Uiso calc R 1 1
C C4 -0.4574(5) 0.8492(3) -0.0477(3) 0.0614(10) Uani d . 1 1
H H4 -0.4933 0.9306 -0.0724 0.074 Uiso calc R 1 1
C C5 -0.3270(5) 0.7624(3) -0.0982(3) 0.0573(9) Uani d . 1 1
H H5 -0.2765 0.7858 -0.1562 0.069 Uiso calc R 1 1
C C6 -0.2729(4) 0.6421(3) -0.0623(2) 0.0472(7) Uani d . 1 1
H H6 -0.1853 0.5839 -0.0959 0.057 Uiso calc R 1 1
C C7 -0.3495(4) 0.6070(3) 0.0248(2) 0.0382(6) Uani d . 1 1
C C8 -0.3013(3) 0.4847(2) 0.0697(2) 0.0354(6) Uani d . 1 1
C C9 -0.1360(4) 0.2793(2) 0.0413(2) 0.0366(6) Uani d . 1 1
C C10 0.0238(5) 0.2595(3) -0.1213(2) 0.0539(8) Uani d . 1 1
H H10A 0.0962 0.1924 -0.1587 0.081 Uiso calc R 1 1
H H10B 0.0864 0.3110 -0.1046 0.081 Uiso calc R 1 1
H H10C -0.0723 0.3063 -0.1623 0.081 Uiso calc R 1 1
C C11 -0.2074(4) 0.2403(2) 0.1280(2) 0.0376(6) Uani d . 1 1
C C12 -0.3170(3) 0.3268(2) 0.2033(2) 0.0353(6) Uani d . 1 1
H H12 -0.4176 0.3036 0.2181 0.042 Uiso calc R 1 1
C C13 -0.3764(3) 0.4543(2) 0.1542(2) 0.0356(6) Uani d . 1 1
C C14 -0.2271(3) 0.3199(2) 0.30355(19) 0.0339(6) Uani d . 1 1
C C15 -0.0778(3) 0.3561(3) 0.3073(2) 0.0368(6) Uani d . 1 1
C C16 -0.0029(3) 0.3416(2) 0.4100(2) 0.0353(6) Uani d . 1 1
C C17 0.1418(3) 0.3715(3) 0.4272(2) 0.0397(6) Uani d . 1 1
H H17 0.1959 0.3994 0.3731 0.048 Uiso calc R 1 1
C C18 0.2030(4) 0.3593(3) 0.5248(2) 0.0433(7) Uani d . 1 1
C C19 0.1236(4) 0.3189(3) 0.6067(2) 0.0561(8) Uani d . 1 1
H H19 0.1665 0.3122 0.6723 0.067 Uiso calc R 1 1
C C20 -0.0170(5) 0.2890(4) 0.5912(2) 0.0574(9) Uani d . 1 1
H H20 -0.0704 0.2613 0.6457 0.069 Uiso calc R 1 1
C C21 -0.0794(4) 0.3003(3) 0.4929(2) 0.0419(7) Uani d . 1 1
C C22 -0.2851(4) 0.2778(3) 0.3880(2) 0.0430(7) Uani d . 1 1
H H22 -0.3792 0.2537 0.3815 0.052 Uiso calc R 1 1
C C23 -0.3248(6) 0.0682(4) 0.6398(4) 0.0809(12) Uani d . 1 1
H H23 -0.3592 0.1565 0.6229 0.097 Uiso calc R 1 1
N N1 -0.1828(3) 0.1178(2) 0.14793(19) 0.0454(6) Uani d . 1 1
N N2 -0.0351(3) 0.2123(2) -0.02750(18) 0.0451(6) Uani d . 1 1
H H2 -0.0009 0.1341 -0.0163 0.054 Uiso calc R 1 1
O O1 -0.2193(3) 0.2669(2) 0.48229(15) 0.0523(6) Uani d . 1 1
O O2 -0.0185(3) 0.3960(2) 0.23230(15) 0.0562(6) Uani d . 1 1
O O3 -0.6066(3) 0.5286(2) 0.26914(18) 0.0568(6) Uani d . 1 1
O O4 -0.5634(3) 0.66546(19) 0.15818(17) 0.0503(5) Uani d . 1 1
O O5 -0.1722(2) 0.40090(17) 0.01840(14) 0.0398(5) Uani d . 1 1
O O6 -0.0894(4) 0.0396(2) 0.08874(18) 0.0655(7) Uani d . 1 1
O O7 -0.2521(3) 0.0856(2) 0.22354(17) 0.0560(6) Uani d . 1 1
Cl Cl1 0.38122(10) 0.39733(9) 0.54961(7) 0.0587(3) Uani d . 1 1
Cl Cl2 -0.4964(2) 0.03955(18) 0.70060(11) 0.1241(6) Uani d . 1 1
Cl Cl3 -0.1553(2) 0.02863(16) 0.72379(17) 0.1416(7) Uani d . 1 1
Cl Cl4 -0.2684(3) -0.00705(16) 0.52616(15) 0.1326(6) Uani d . 1 1

loop_
_atom_site_aniso_label
_atom_site_aniso_U_11
_atom_site_aniso_U_22
_atom_site_aniso_U_33
_atom_site_aniso_U_12
_atom_site_aniso_U_13
_atom_site_aniso_U_23
C1 0.0386(15) 0.0466(17) 0.0392(16) -0.0147(13) -0.0040(13) -0.0031(13)
C2 0.0481(17) 0.0430(16) 0.0404(16) -0.0180(13) -0.0097(13) -0.0012(13)
C3 0.064(2) 0.0419(17) 0.060(2) -0.0148(15) -0.0122(17) -0.0039(15)
C4 0.085(3) 0.0420(18) 0.061(2) -0.0267(18) -0.020(2) 0.0082(16)
C5 0.079(2) 0.053(2) 0.0471(18) -0.0340(18) -0.0067(17) 0.0062(15)
C6 0.0574(19) 0.0501(18) 0.0400(16) -0.0261(15) -0.0042(14) -0.0002(13)
C7 0.0446(16) 0.0422(15) 0.0331(14) -0.0210(13) -0.0075(12) -0.0025(12)
C8 0.0381(14) 0.0401(15) 0.0313(14) -0.0168(12) -0.0034(11) -0.0061(11)
C9 0.0428(15) 0.0372(15) 0.0310(14) -0.0145(12) -0.0019(12) -0.0045(11)
C10 0.062(2) 0.065(2) 0.0367(16) -0.0250(17) 0.0116(15) -0.0102(15)
C11 0.0458(16) 0.0386(15) 0.0302(14) -0.0163(12) -0.0013(12) -0.0037(11)
C12 0.0365(14) 0.0426(15) 0.0305(14) -0.0184(12) 0.0007(11) -0.0027(11)
C13 0.0368(14) 0.0418(15) 0.0313(14) -0.0167(12) -0.0033(11) -0.0050(11)
C14 0.0375(14) 0.0355(14) 0.0292(13) -0.0130(11) 0.0035(11) -0.0038(11)
C15 0.0370(14) 0.0421(15) 0.0312(14) -0.0138(12) 0.0050(11) -0.0024(11)
C16 0.0344(14) 0.0395(14) 0.0299(13) -0.0102(11) 0.0023(11) -0.0017(11)
C17 0.0350(14) 0.0467(16) 0.0361(15) -0.0128(12) 0.0056(12) -0.0031(12)
C18 0.0346(15) 0.0508(17) 0.0432(16) -0.0115(13) -0.0014(12) -0.0096(13)
C19 0.060(2) 0.078(2) 0.0334(16) -0.0274(18) -0.0082(15) 0.0017(15)
C20 0.065(2) 0.086(2) 0.0299(16) -0.0390(19) -0.0015(15) 0.0069(15)
C21 0.0418(16) 0.0542(17) 0.0327(15) -0.0208(14) 0.0005(12) 0.0008(12)
C22 0.0453(16) 0.0580(18) 0.0332(15) -0.0276(14) 0.0001(12) -0.0011(13)
C23 0.076(3) 0.074(3) 0.089(3) -0.026(2) -0.010(2) 0.026(2)
N1 0.0586(16) 0.0408(14) 0.0381(13) -0.0187(12) 0.0001(12) -0.0028(11)
N2 0.0546(15) 0.0425(13) 0.0366(13) -0.0144(12) 0.0062(11) -0.0074(11)
O1 0.0572(13) 0.0834(16) 0.0298(10) -0.0432(12) -0.0001(9) 0.0079(10)
O2 0.0555(13) 0.0952(18) 0.0306(11) -0.0442(13) 0.0035(9) 0.0075(11)
O3 0.0478(13) 0.0641(14) 0.0536(14) -0.0142(11) 0.0137(11) -0.0030(11)
O4 0.0484(12) 0.0450(12) 0.0520(13) -0.0091(10) 0.0032(10) -0.0036(10)
O5 0.0486(11) 0.0392(10) 0.0329(10) -0.0168(9) 0.0070(9) -0.0046(8)
O6 0.0964(19) 0.0393(12) 0.0545(14) -0.0152(12) 0.0152(13) -0.0105(11)
O7 0.0748(16) 0.0496(13) 0.0484(13) -0.0290(12) 0.0069(11) 0.0030(10)
Cl1 0.0402(4) 0.0789(6) 0.0602(5) -0.0223(4) -0.0049(4) -0.0152(4)
Cl2 0.1055(10) 0.1842(16) 0.0994(10) -0.0799(11) -0.0120(8) 0.0481(10)
Cl3 0.1019(11) 0.1299(13) 0.1951(18) -0.0466(10) -0.0691(12) 0.0503(12)
Cl4 0.1560(15) 0.1120(11) 0.1358(14) -0.0537(11) 0.0268(12) -0.0203(10)

loop_
_atom_type_symbol
_atom_type_description
_atom_type_scat_dispersion_real
_atom_type_scat_dispersion_imag
_atom_type_scat_source
C C 0.0033 0.0016 'International Tables Vol C Tables 4.2.6.8 and 6.1.1.4'
H H 0.0000 0.0000 'International Tables Vol C Tables 4.2.6.8 and 6.1.1.4'
N N 0.0061 0.0033 'International Tables Vol C Tables 4.2.6.8 and 6.1.1.4'
O O 0.0106 0.0060 'International Tables Vol C Tables 4.2.6.8 and 6.1.1.4'
Cl Cl 0.1484 0.1585 'International Tables Vol C Tables 4.2.6.8 and 6.1.1.4'

loop_
_geom_angle_atom_site_label_1
_geom_angle_atom_site_label_2
_geom_angle_atom_site_label_3
_geom_angle
O3 C1 O4 117.3(3)
O3 C1 C13 125.8(3)
O4 C1 C13 116.9(3)
C3 C2 O4 117.4(3)
C3 C2 C7 121.5(3)
O4 C2 C7 121.2(3)
C4 C3 C2 118.5(3)
C4 C3 H3 120.7
C2 C3 H3 120.7
C3 C4 C5 121.3(3)
C3 C4 H4 119.4
C5 C4 H4 119.4
C6 C5 C4 119.9(3)
C6 C5 H5 120.1
C4 C5 H5 120.1
C5 C6 C7 120.0(3)
C5 C6 H6 120.0
C7 C6 H6 120.0
C2 C7 C6 118.9(3)
C2 C7 C8 116.5(3)
C6 C7 C8 124.6(3)
C13 C8 O5 122.9(2)
C13 C8 C7 123.1(3)
O5 C8 C7 114.0(2)
N2 C9 O5 111.8(2)
N2 C9 C11 128.3(3)
O5 C9 C11 119.9(2)
N2 C10 H10A 109.5
N2 C10 H10B 109.5
H10A C10 H10B 109.5
N2 C10 H10C 109.5
H10A C10 H10C 109.5
H10B C10 H10C 109.5
N1 C11 C9 120.6(2)
N1 C11 C12 116.3(2)
C9 C11 C12 123.1(2)
C13 C12 C11 108.8(2)
C13 C12 C14 111.9(2)
C11 C12 C14 112.5(2)
C13 C12 H12 107.8
C11 C12 H12 107.8
C14 C12 H12 107.8
C8 C13 C1 119.5(3)
C8 C13 C12 122.1(2)
C1 C13 C12 118.3(2)
C22 C14 C15 120.2(2)
C22 C14 C12 118.9(2)
C15 C14 C12 120.8(2)
O2 C15 C14 123.3(2)
O2 C15 C16 122.4(3)
C14 C15 C16 114.3(2)
C21 C16 C17 118.4(2)
C21 C16 C15 119.8(2)
C17 C16 C15 121.8(2)
C18 C17 C16 119.2(3)
C18 C17 H17 120.4
C16 C17 H17 120.4
C17 C18 C19 121.4(3)
C17 C18 Cl1 120.6(2)
C19 C18 Cl1 118.0(2)
C20 C19 C18 120.1(3)
C20 C19 H19 120.0
C18 C19 H19 120.0
C19 C20 C21 119.0(3)
C19 C20 H20 120.5
C21 C20 H20 120.5
O1 C21 C20 116.0(3)
O1 C21 C16 122.1(2)
C20 C21 C16 121.9(3)
C14 C22 O1 125.6(3)
C14 C22 H22 117.2
O1 C22 H22 117.2
Cl3 C23 Cl4 112.0(3)
Cl3 C23 Cl2 109.4(2)
Cl4 C23 Cl2 111.7(3)
Cl3 C23 H23 107.9
Cl4 C23 H23 107.9
Cl2 C23 H23 107.9
O7 N1 O6 120.7(2)
O7 N1 C11 119.6(2)
O6 N1 C11 119.7(2)
C9 N2 C10 125.4(3)
C9 N2 H2 117.3
C10 N2 H2 117.3
C22 O1 C21 117.9(2)
C2 O4 C1 122.5(2)
C9 O5 C8 119.7(2)

loop_
_geom_bond_atom_site_label_1
_geom_bond_atom_site_label_2
_geom_bond_distance
C1 O3 1.194(4)
C1 O4 1.385(4)
C1 C13 1.453(4)
C2 C3 1.379(4)
C2 O4 1.383(4)
C2 C7 1.391(4)
C3 C4 1.378(5)
C3 H3 0.9300
C4 C5 1.389(5)
C4 H4 0.9300
C5 C6 1.372(4)
C5 H5 0.9300
C6 C7 1.400(4)
C6 H6 0.9300
C7 C8 1.433(4)
C8 C13 1.344(4)
C8 O5 1.372(3)
C9 N2 1.311(4)
C9 O5 1.358(3)
C9 C11 1.392(4)
C10 N2 1.457(4)
C10 H10A 0.9600
C10 H10B 0.9600
C10 H10C 0.9600
C11 N1 1.378(4)
C11 C12 1.504(4)
C12 C13 1.502(4)
C12 C14 1.518(4)
C12 H12 0.9800
C14 C22 1.328(4)
C14 C15 1.454(4)
C15 O2 1.225(3)
C15 C16 1.477(4)
C16 C21 1.387(4)
C16 C17 1.399(4)
C17 C18 1.373(4)
C17 H17 0.9300
C18 C19 1.388(4)
C18 Cl1 1.740(3)
C19 C20 1.362(5)
C19 H19 0.9300
C20 C21 1.387(4)
C20 H20 0.9300
C21 O1 1.369(3)
C22 O1 1.350(3)
C22 H22 0.9300
C23 Cl3 1.737(5)
C23 Cl4 1.744(5)
C23 Cl2 1.743(5)
C23 H23 0.9800
N1 O7 1.236(3)
N1 O6 1.266(3)
N2 H2 0.8600

loop_
_geom_hbond_atom_site_label_D
_geom_hbond_atom_site_label_H
_geom_hbond_atom_site_label_A
_geom_hbond_site_symmetry_A
_geom_hbond_distance_DH
_geom_hbond_distance_HA
_geom_hbond_distance_DA
_geom_hbond_angle_DHA
N2 H2 O6 1_555 0.86 1.00 2.604(3) 127
N2 H2 O6 2_555 0.86 2.17 2.910(3) 144
C6 H6 O2 2_565 0.96 2.49 3.186(4) 132
C10 H10B Cg4 2_565 0.98 2.98 3.719(4) 134

loop_
_geom_torsion_atom_site_label_1
_geom_torsion_atom_site_label_2
_geom_torsion_atom_site_label_3
_geom_torsion_atom_site_label_4
_geom_torsion
O4 C2 C3 C4 -177.9(3)
C7 C2 C3 C4 0.2(5)
C2 C3 C4 C5 -0.2(5)
C3 C4 C5 C6 -0.1(5)
C4 C5 C6 C7 0.2(5)
C3 C2 C7 C6 -0.1(4)
O4 C2 C7 C6 178.0(2)
C3 C2 C7 C8 178.8(3)
O4 C2 C7 C8 -3.2(4)
C5 C6 C7 C2 -0.1(4)
C5 C6 C7 C8 -178.9(3)
C2 C7 C8 C13 0.4(4)
C6 C7 C8 C13 179.2(3)
C2 C7 C8 O5 -180.0(2)
C6 C7 C8 O5 -1.2(4)
N2 C9 C11 N1 -3.6(5)
O5 C9 C11 N1 174.8(2)
N2 C9 C11 C12 177.8(3)
O5 C9 C11 C12 -3.7(4)
N1 C11 C12 C13 -161.8(2)
C9 C11 C12 C13 16.9(4)
N1 C11 C12 C14 73.6(3)
C9 C11 C12 C14 -107.8(3)
O5 C8 C13 C1 -175.4(2)
C7 C8 C13 C1 4.2(4)
O5 C8 C13 C12 4.0(4)
C7 C8 C13 C12 -176.5(2)
O3 C1 C13 C8 173.3(3)
O4 C1 C13 C8 -6.0(4)
O3 C1 C13 C12 -6.0(4)
O4 C1 C13 C12 174.6(2)
C11 C12 C13 C8 -16.9(3)
C14 C12 C13 C8 108.1(3)
C11 C12 C13 C1 162.5(2)
C14 C12 C13 C1 -72.6(3)
C13 C12 C14 C22 123.2(3)
C11 C12 C14 C22 -113.9(3)
C13 C12 C14 C15 -58.0(3)
C11 C12 C14 C15 64.9(3)
C22 C14 C15 O2 -179.7(3)
C12 C14 C15 O2 1.5(4)
C22 C14 C15 C16 -0.1(4)
C12 C14 C15 C16 -178.8(2)
O2 C15 C16 C21 177.6(3)
C14 C15 C16 C21 -2.1(4)
O2 C15 C16 C17 -0.7(4)
C14 C15 C16 C17 179.6(2)
C21 C16 C17 C18 -0.1(4)
C15 C16 C17 C18 178.2(3)
C16 C17 C18 C19 -0.5(4)
C16 C17 C18 Cl1 -179.2(2)
C17 C18 C19 C20 0.7(5)
Cl1 C18 C19 C20 179.5(3)
C18 C19 C20 C21 -0.4(6)
C19 C20 C21 O1 179.0(3)
C19 C20 C21 C16 -0.2(5)
C17 C16 C21 O1 -178.7(3)
C15 C16 C21 O1 3.0(4)
C17 C16 C21 C20 0.4(5)
C15 C16 C21 C20 -177.9(3)
C15 C14 C22 O1 1.6(5)
C12 C14 C22 O1 -179.7(3)
C9 C11 N1 O7 -177.5(3)
C12 C11 N1 O7 1.1(4)
C9 C11 N1 O6 2.6(4)
C12 C11 N1 O6 -178.7(3)
O5 C9 N2 C10 -4.0(4)
C11 C9 N2 C10 174.6(3)
C14 C22 O1 C21 -0.9(5)
C20 C21 O1 C22 179.3(3)
C16 C21 O1 C22 -1.5(4)
C3 C2 O4 C1 179.3(3)
C7 C2 O4 C1 1.2(4)
O3 C1 O4 C2 -176.0(3)
C13 C1 O4 C2 3.4(4)
N2 C9 O5 C8 167.0(2)
C11 C9 O5 C8 -11.7(4)
C13 C8 O5 C9 11.8(4)
C7 C8 O5 C9 -167.8(2)

_cod_database_fobs_code 2240881
